data_1529779
loop_
_publ_author_name
'Crettez, J.M.'
'Coquet, E.'
'Pannetier, J.'
'Bouillot, J.'
'Durand-Le Floch, M.'

_publ_section_title
;
 Neutron structure refinement of gamma- and beta-lithium: Comparison
 between alpha, gamma, and beta phases
;
_journal_name_full 'Journal of Solid State Chemistry'
_journal_page_first 133
_journal_page_last 147
_journal_volume 56
_journal_year 1985
_chemical_formula_sum 'I Li O3'
_chemical_name_systematic 'Li (I O3)'
_space_group_IT_number 86
_symmetry_space_group_name_Hall '-P 4bc'
_symmetry_space_group_name_H-M 'P 42/n :2'
_cell_angle_alpha 90
_cell_angle_beta 90
_cell_angle_gamma 90
_cell_formula_units_Z 8
_cell_length_a 9.7899
_cell_length_b 9.7899
_cell_length_c 6.1605
_cell_volume 590.436
_citation_journal_id_ASTM JSSCBI
_cod_data_source_file Crettez_JSSCBI_1985_1169.cif
_cod_data_source_block I1Li1O3
_cod_original_cell_volume 590.4355
_cod_original_formula_sum 'I1 Li1 O3'
_cod_database_code 1529779

loop_
_symmetry_equiv_pos_as_xyz
x,y,z
-y,x+1/2,z+1/2
-x+1/2,-y+1/2,z
y+1/2,-x,z+1/2
-x,-y,-z
y,-x-1/2,-z-1/2
x-1/2,y-1/2,-z
-y-1/2,x,-z-1/2

loop_
_atom_site_label
_atom_site_type_symbol
_atom_site_fract_x
_atom_site_fract_y
_atom_site_fract_z
_atom_site_occupancy
_atom_site_U_iso_or_equiv
O1 O-2 0.8336 0.1205 -0.0574 1 0.0
O3 O-2 0.843 0.5523 0.1672 1 0.0
Li1 Li+1 0.4313 0.2297 0.407 1 0.0
O2 O-2 0.0823 0.2051 0.1053 1 0.0
I1 I+5 0.0349 0.7593 0.1128 1 0.0
